data_7151656
loop_
_publ_author_name
'King, Frank D.'
'Aliev, Abil E.'
'Caddick, Stephen'
'Tocher, D. A.'

_publ_section_title
;
 A novel synthesis of (di)-benzazocinones via an endocyclic
 N-acyliminium ion cyclisation.
;
_journal_issue 5
_journal_name_full 'Organic &amp; biomolecular chemistry'
_journal_page_first 1547
_journal_page_last 1554
_journal_paper_doi 10.1039/C0OB00559B
_journal_volume 9
_journal_year 2011
_chemical_formula_sum 'C14 H15 Br2 N O'
_chemical_formula_weight 373.09
_chemical_name_systematic
;
?
;
_space_group_IT_number 2
_symmetry_cell_setting triclinic
_symmetry_space_group_name_Hall '-P 1'
_symmetry_space_group_name_H-M 'P -1'
_atom_sites_solution_hydrogens geom
_atom_sites_solution_primary direct
_atom_sites_solution_secondary difmap
_audit_creation_method SHELXL-97
_cell_angle_alpha 88.759(3)
_cell_angle_beta 84.820(3)
_cell_angle_gamma 73.866(3)
_cell_formula_units_Z 2
_cell_length_a 5.6309(10)
_cell_length_b 8.4895(16)
_cell_length_c 14.660(3)
_cell_measurement_temperature 150(2)
_cell_volume 670.4(2)
_computing_cell_refinement SMART
_computing_data_collection SMART
_computing_data_reduction SAINT
_computing_molecular_graphics XP
_computing_structure_refinement 'SHELXL-97 (Sheldrick, 1997)'
_computing_structure_solution 'SHELXS-97 (Sheldrick, 1990)'
_diffrn_ambient_temperature 150(2)
_diffrn_measured_fraction_theta_full 0.957
_diffrn_measured_fraction_theta_max 0.872
_diffrn_radiation_monochromator graphite
_diffrn_radiation_source 'fine-focus sealed tube'
_diffrn_radiation_type MoK\a
_diffrn_radiation_wavelength 0.71073
_diffrn_reflns_av_R_equivalents 0.0369
_diffrn_reflns_av_sigmaI/netI 0.0578
_diffrn_reflns_limit_h_max 7
_diffrn_reflns_limit_h_min -7
_diffrn_reflns_limit_k_max 11
_diffrn_reflns_limit_k_min -11
_diffrn_reflns_limit_l_max 19
_diffrn_reflns_limit_l_min -19
_diffrn_reflns_number 5409
_diffrn_reflns_theta_full 26.00
_diffrn_reflns_theta_max 28.35
_diffrn_reflns_theta_min 2.50
_exptl_absorpt_coefficient_mu 6.033
_exptl_absorpt_correction_T_max 0.7524
_exptl_absorpt_correction_T_min 0.1598
_exptl_absorpt_correction_type multi-scan
_exptl_absorpt_process_details SADABS
_exptl_crystal_density_diffrn 1.848
_exptl_crystal_density_method 'not measured'
_exptl_crystal_F_000 368
_exptl_crystal_size_max 0.48
_exptl_crystal_size_mid 0.22
_exptl_crystal_size_min 0.05
_refine_diff_density_max 0.978
_refine_diff_density_min -0.896
_refine_diff_density_rms 0.126
_refine_ls_extinction_coef 0.036(3)
_refine_ls_extinction_expression Fc^*^=kFc[1+0.001xFc^2^\l^3^/sin(2\q)]^-1/4^
_refine_ls_extinction_method SHELXL
_refine_ls_goodness_of_fit_ref 0.755
_refine_ls_hydrogen_treatment constr
_refine_ls_matrix_type full
_refine_ls_number_parameters 164
_refine_ls_number_reflns 2933
_refine_ls_number_restraints 0
_refine_ls_restrained_S_all 0.755
_refine_ls_R_factor_all 0.0436
_refine_ls_R_factor_gt 0.0384
_refine_ls_shift/su_max 0.001
_refine_ls_shift/su_mean 0.000
_refine_ls_structure_factor_coef Fsqd
_refine_ls_weighting_details 'calc w=1/[\s^2^(Fo^2^)+(0.1028P)^2^+0.0000P] where P=(Fo^2^+2Fc^2^)/3'
_refine_ls_weighting_scheme calc
_refine_ls_wR_factor_gt 0.1051
_refine_ls_wR_factor_ref 0.1097
_reflns_number_gt 2476
_reflns_number_total 2933
_reflns_threshold_expression >2sigma(I)
_cod_data_source_file C0OB00559B.TXT
_cod_data_source_block str0837
_cod_original_sg_symbol_H-M P-1
_cod_database_code 7151656

loop_
_symmetry_equiv_pos_as_xyz
'x, y, z'
'-x, -y, -z'

loop_
_atom_site_label
_atom_site_type_symbol
_atom_site_fract_x
_atom_site_fract_y
_atom_site_fract_z
_atom_site_U_iso_or_equiv
_atom_site_adp_type
_atom_site_occupancy
_atom_site_symmetry_multiplicity
_atom_site_calc_flag
_atom_site_refinement_flags
_atom_site_disorder_assembly
_atom_site_disorder_group
Br1 Br 1.47882(5) 0.47715(3) 0.676867(19) 0.02340(15) Uani 1 1 d . . .
Br2 Br 0.90536(6) 0.82017(4) 0.40581(2) 0.03526(16) Uani 1 1 d . . .
C1 C 0.7205(5) 0.6713(4) 0.9374(2) 0.0234(6) Uani 1 1 d . . .
C2 C 0.7711(6) 0.4978(3) 0.9031(2) 0.0255(6) Uani 1 1 d . . .
H2A H 0.6328 0.4856 0.8692 0.031 Uiso 1 1 calc R . .
H2B H 0.7933 0.4193 0.9547 0.031 Uiso 1 1 calc R . .
C3 C 1.0109(6) 0.4685(3) 0.8395(2) 0.0237(6) Uani 1 1 d . . .
H3A H 0.9986 0.4097 0.7832 0.028 Uiso 1 1 calc R . .
H3B H 1.1548 0.4031 0.8707 0.028 Uiso 1 1 calc R . .
C4 C 1.0376(5) 0.6425(3) 0.81609(19) 0.0178(5) Uani 1 1 d . . .
H4A H 1.2121 0.6420 0.8246 0.021 Uiso 1 1 calc R . .
C5 C 0.9875(5) 0.6940(3) 0.71784(18) 0.0158(5) Uani 1 1 d . . .
C6 C 1.1737(5) 0.6278(3) 0.6480(2) 0.0186(6) Uani 1 1 d . . .
C7 C 1.1561(5) 0.6617(3) 0.5566(2) 0.0241(6) Uani 1 1 d . . .
H7A H 1.2887 0.6143 0.5120 0.029 Uiso 1 1 calc R . .
C8 C 0.9370(6) 0.7676(4) 0.5320(2) 0.0241(6) Uani 1 1 d . . .
C9 C 0.7445(5) 0.8344(4) 0.5963(2) 0.0231(6) Uani 1 1 d . . .
H9A H 0.5954 0.9058 0.5773 0.028 Uiso 1 1 calc R . .
C10 C 0.7643(5) 0.7989(3) 0.6895(2) 0.0184(6) Uani 1 1 d . . .
C11 C 0.5422(5) 0.8828(4) 0.7543(2) 0.0238(6) Uani 1 1 d . . .
H11A H 0.5225 0.8066 0.8047 0.029 Uiso 1 1 calc R . .
H11B H 0.3910 0.9077 0.7209 0.029 Uiso 1 1 calc R . .
C12 C 0.5649(6) 1.0428(4) 0.7955(2) 0.0332(8) Uani 1 1 d . . .
H12A H 0.5327 1.1293 0.7482 0.040 Uiso 1 1 calc R . .
H12B H 0.4344 1.0774 0.8467 0.040 Uiso 1 1 calc R . .
C13 C 0.8134(7) 1.0316(4) 0.8305(2) 0.0322(7) Uani 1 1 d . . .
H13A H 0.8127 1.1418 0.8516 0.039 Uiso 1 1 calc R . .
H13B H 0.9436 0.9998 0.7789 0.039 Uiso 1 1 calc R . .
C14 C 0.8826(6) 0.9104(3) 0.9086(2) 0.0270(7) Uani 1 1 d . . .
H14A H 1.0522 0.9062 0.9236 0.032 Uiso 1 1 calc R . .
H14B H 0.7677 0.9515 0.9634 0.032 Uiso 1 1 calc R . .
O1 O 0.5629(4) 0.7378(3) 0.99854(16) 0.0342(5) Uani 1 1 d . . .
N1 N 0.8748(4) 0.7442(3) 0.88855(16) 0.0196(5) Uani 1 1 d . . .

loop_
_atom_site_aniso_label
_atom_site_aniso_U_11
_atom_site_aniso_U_22
_atom_site_aniso_U_33
_atom_site_aniso_U_23
_atom_site_aniso_U_13
_atom_site_aniso_U_12
Br1 0.01817(19) 0.0290(2) 0.0171(2) -0.00120(12) -0.00017(12) 0.00304(12)
Br2 0.0373(2) 0.0434(2) 0.0139(2) 0.00384(14) -0.00248(15) 0.00705(15)
C1 0.0244(14) 0.0314(15) 0.0139(15) 0.0022(11) 0.0002(11) -0.0077(11)
C2 0.0336(15) 0.0255(14) 0.0189(16) 0.0047(12) 0.0001(13) -0.0118(12)
C3 0.0293(15) 0.0215(13) 0.0172(15) 0.0003(11) 0.0000(12) -0.0026(11)
C4 0.0173(12) 0.0222(13) 0.0114(13) -0.0027(10) 0.0021(10) -0.0023(10)
C5 0.0144(11) 0.0202(12) 0.0123(14) -0.0013(10) 0.0004(10) -0.0043(9)
C6 0.0138(11) 0.0205(13) 0.0175(15) -0.0017(10) 0.0005(10) 0.0012(9)
C7 0.0227(14) 0.0290(15) 0.0152(15) -0.0018(11) 0.0035(11) 0.0001(11)
C8 0.0285(15) 0.0259(14) 0.0143(15) -0.0002(11) -0.0008(12) -0.0016(11)
C9 0.0211(13) 0.0247(14) 0.0211(16) 0.0027(11) -0.0022(12) -0.0024(10)
C10 0.0176(12) 0.0196(12) 0.0158(15) -0.0004(10) 0.0039(11) -0.0034(10)
C11 0.0154(12) 0.0298(15) 0.0197(16) 0.0034(12) 0.0037(11) 0.0023(10)
C12 0.0380(17) 0.0250(15) 0.0268(18) -0.0022(13) 0.0080(14) 0.0041(13)
C13 0.0448(18) 0.0232(14) 0.0277(18) -0.0092(12) 0.0160(15) -0.0132(13)
C14 0.0319(15) 0.0283(15) 0.0218(17) -0.0101(12) 0.0046(13) -0.0114(12)
O1 0.0349(12) 0.0412(13) 0.0235(13) -0.0045(10) 0.0149(10) -0.0106(10)
N1 0.0231(11) 0.0236(11) 0.0117(12) -0.0042(9) 0.0030(9) -0.0070(9)

loop_
_atom_type_symbol
_atom_type_description
_atom_type_scat_dispersion_real
_atom_type_scat_dispersion_imag
_atom_type_scat_source
C C 0.0033 0.0016 'International Tables Vol C Tables 4.2.6.8 and 6.1.1.4'
H H 0.0000 0.0000 'International Tables Vol C Tables 4.2.6.8 and 6.1.1.4'
N N 0.0061 0.0033 'International Tables Vol C Tables 4.2.6.8 and 6.1.1.4'
O O 0.0106 0.0060 'International Tables Vol C Tables 4.2.6.8 and 6.1.1.4'
Br Br -0.2901 2.4595 'International Tables Vol C Tables 4.2.6.8 and 6.1.1.4'

loop_
_geom_angle_atom_site_label_1
_geom_angle_atom_site_label_2
_geom_angle_atom_site_label_3
_geom_angle
_geom_angle_site_symmetry_1
_geom_angle_site_symmetry_3
_geom_angle_publ_flag
O1 C1 N1 124.9(3) . . ?
O1 C1 C2 126.3(3) . . ?
N1 C1 C2 108.7(2) . . ?
C1 C2 C3 104.9(2) . . ?
C2 C3 C4 105.0(2) . . ?
N1 C4 C5 116.6(2) . . ?
N1 C4 C3 102.8(2) . . ?
C5 C4 C3 113.3(2) . . ?
C6 C5 C10 116.2(3) . . ?
C6 C5 C4 118.0(2) . . ?
C10 C5 C4 125.8(2) . . ?
C7 C6 C5 124.8(2) . . ?
C7 C6 Br1 114.9(2) . . ?
C5 C6 Br1 120.3(2) . . ?
C6 C7 C8 117.1(3) . . ?
C7 C8 C9 121.3(3) . . ?
C7 C8 Br2 118.6(2) . . ?
C9 C8 Br2 120.0(2) . . ?
C8 C9 C10 121.1(3) . . ?
C9 C10 C5 119.4(3) . . ?
C9 C10 C11 116.3(2) . . ?
C5 C10 C11 124.2(3) . . ?
C10 C11 C12 113.1(3) . . ?
C13 C12 C11 114.9(2) . . ?
C12 C13 C14 114.8(3) . . ?
N1 C14 C13 114.2(2) . . ?
C1 N1 C4 114.9(2) . . ?
C1 N1 C14 122.3(2) . . ?
C4 N1 C14 122.8(2) . . ?

loop_
_geom_bond_atom_site_label_1
_geom_bond_atom_site_label_2
_geom_bond_distance
_geom_bond_site_symmetry_2
_geom_bond_publ_flag
Br1 C6 1.911(3) . ?
Br2 C8 1.906(3) . ?
C1 O1 1.229(4) . ?
C1 N1 1.348(4) . ?
C1 C2 1.509(4) . ?
C2 C3 1.533(4) . ?
C3 C4 1.555(4) . ?
C4 N1 1.462(3) . ?
C4 C5 1.524(4) . ?
C5 C6 1.402(4) . ?
C5 C10 1.415(4) . ?
C6 C7 1.372(4) . ?
C7 C8 1.382(4) . ?
C8 C9 1.372(4) . ?
C9 C10 1.400(4) . ?
C10 C11 1.514(4) . ?
C11 C12 1.540(4) . ?
C12 C13 1.511(5) . ?
C13 C14 1.526(5) . ?
C14 N1 1.461(4) . ?

loop_
_geom_torsion_atom_site_label_1
_geom_torsion_atom_site_label_2
_geom_torsion_atom_site_label_3
_geom_torsion_atom_site_label_4
_geom_torsion
_geom_torsion_site_symmetry_1
_geom_torsion_site_symmetry_2
_geom_torsion_site_symmetry_3
_geom_torsion_site_symmetry_4
_geom_torsion_publ_flag
O1 C1 C2 C3 -170.6(3) . . . . ?
N1 C1 C2 C3 10.5(3) . . . . ?
C1 C2 C3 C4 -17.9(3) . . . . ?
C2 C3 C4 N1 18.6(3) . . . . ?
C2 C3 C4 C5 -108.1(3) . . . . ?
N1 C4 C5 C6 163.8(2) . . . . ?
C3 C4 C5 C6 -77.1(3) . . . . ?
N1 C4 C5 C10 -18.7(4) . . . . ?
C3 C4 C5 C10 100.3(3) . . . . ?
C10 C5 C6 C7 2.1(4) . . . . ?
C4 C5 C6 C7 179.8(3) . . . . ?
C10 C5 C6 Br1 -177.41(19) . . . . ?
C4 C5 C6 Br1 0.3(3) . . . . ?
C5 C6 C7 C8 -0.7(4) . . . . ?
Br1 C6 C7 C8 178.8(2) . . . . ?
C6 C7 C8 C9 -0.8(5) . . . . ?
C6 C7 C8 Br2 179.3(2) . . . . ?
C7 C8 C9 C10 0.8(5) . . . . ?
Br2 C8 C9 C10 -179.3(2) . . . . ?
C8 C9 C10 C5 0.7(5) . . . . ?
C8 C9 C10 C11 178.6(3) . . . . ?
C6 C5 C10 C9 -2.0(4) . . . . ?
C4 C5 C10 C9 -179.5(3) . . . . ?
C6 C5 C10 C11 -179.8(3) . . . . ?
C4 C5 C10 C11 2.8(4) . . . . ?
C9 C10 C11 C12 -94.7(3) . . . . ?
C5 C10 C11 C12 83.1(3) . . . . ?
C10 C11 C12 C13 -45.8(4) . . . . ?
C11 C12 C13 C14 -62.0(4) . . . . ?
C12 C13 C14 N1 54.5(4) . . . . ?
O1 C1 N1 C4 -176.9(3) . . . . ?
C2 C1 N1 C4 2.0(3) . . . . ?
O1 C1 N1 C14 4.8(4) . . . . ?
C2 C1 N1 C14 -176.3(2) . . . . ?
C5 C4 N1 C1 111.3(3) . . . . ?
C3 C4 N1 C1 -13.3(3) . . . . ?
C5 C4 N1 C14 -70.4(3) . . . . ?
C3 C4 N1 C14 165.0(2) . . . . ?
C13 C14 N1 C1 -118.3(3) . . . . ?
C13 C14 N1 C4 63.5(4) . . . . ?
